data_7037176
loop_
_publ_author_name
'\<Skalamera, \/Dani'
'Sanders, Ernest'
'Vianello, Robert'
'Mar\<savelski, Aleksandra'
'Pevec, Andrej'
'Turel, Iztok'
'Kirin, Sre\'cko I'

_publ_section_title
;
 Synthesis and characterization of ML and ML2 metal complexes with amino
 acid substituted bis(2-picolyl)amine ligands.
;
_journal_issue 7
_journal_name_full 'Dalton transactions (Cambridge, England : 2003)'
_journal_page_first 2845
_journal_page_last 2858
_journal_paper_doi 10.1039/c5dt03387j
_journal_volume 45
_journal_year 2016
_chemical_absolute_configuration ad
_chemical_formula_sum 'C32 H27 N5 O6 Zn'
_chemical_formula_weight 642.96
_chemical_name_systematic
;
 ?
;
_space_group_IT_number 19
_symmetry_cell_setting orthorhombic
_symmetry_space_group_name_Hall 'P 2ac 2ab'
_symmetry_space_group_name_H-M 'P 21 21 21'
_atom_sites_solution_hydrogens geom
_atom_sites_solution_primary direct
_atom_sites_solution_secondary difmap
_audit_creation_method SHELXL-97
_audit_update_record
;
2015-10-29 deposited with the CCDC.
2015-11-08 downloaded from the CCDC.
;
_cell_angle_alpha 90.00
_cell_angle_beta 90.00
_cell_angle_gamma 90.00
_cell_formula_units_Z 4
_cell_length_a 9.8292(5)
_cell_length_b 11.9795(8)
_cell_length_c 26.3978(17)
_cell_measurement_reflns_used 2970
_cell_measurement_temperature 293(2)
_cell_measurement_theta_max 23.4540
_cell_measurement_theta_min 3.5320
_cell_volume 3108.3(3)
_computing_cell_refinement 'CrysAlis PRO (Agilent, 2011)'
_computing_data_collection 'CrysAlis PRO (Agilent, 2011)'
_computing_data_reduction 'CrysAlis PRO (Agilent, 2011)'
_computing_molecular_graphics 'DIAMOND (Brandenburg, 2011)'
_computing_publication_material 'WinGX (Farrugia, 1999)'
_computing_structure_refinement 'SHELXL-97 (Sheldrick, 2008)'
_computing_structure_solution 'SIR-92 (Giacovazzo,1993)'
_diffrn_ambient_temperature 293(2)
_diffrn_measured_fraction_theta_full 0.998
_diffrn_measured_fraction_theta_max 0.998
_diffrn_measurement_device_type 'SuperNova, Dual, Cu at zero, Atlas'
_diffrn_measurement_method \w
_diffrn_radiation_monochromator Mirror
_diffrn_radiation_source 'SuperNova (Mo) X-ray Source'
_diffrn_radiation_type MoK\a
_diffrn_radiation_wavelength 0.71073
_diffrn_reflns_av_R_equivalents 0.0416
_diffrn_reflns_av_unetI/netI 0.0711
_diffrn_reflns_limit_h_max 12
_diffrn_reflns_limit_h_min -11
_diffrn_reflns_limit_k_max 8
_diffrn_reflns_limit_k_min -15
_diffrn_reflns_limit_l_max 34
_diffrn_reflns_limit_l_min -33
_diffrn_reflns_number 11895
_diffrn_reflns_theta_full 27.48
_diffrn_reflns_theta_max 27.48
_diffrn_reflns_theta_min 2.87
_exptl_absorpt_coefficient_mu 0.841
_exptl_absorpt_correction_T_max 0.9206
_exptl_absorpt_correction_T_min 0.8498
_exptl_absorpt_correction_type multi-scan
_exptl_absorpt_process_details '(CrysAlis PRO; Agilent, 2011)'
_exptl_crystal_colour colourless
_exptl_crystal_density_diffrn 1.374
_exptl_crystal_density_method 'not measured'
_exptl_crystal_description prism
_exptl_crystal_F_000 1328
_exptl_crystal_size_max 0.20
_exptl_crystal_size_mid 0.10
_exptl_crystal_size_min 0.10
_refine_diff_density_max 0.988
_refine_diff_density_min -0.298
_refine_diff_density_rms 0.094
_refine_ls_abs_structure_details 'Flack H D (1983), Acta Cryst. A39, 876-881'
_refine_ls_abs_structure_Flack 0.02(2)
_refine_ls_extinction_method none
_refine_ls_goodness_of_fit_ref 1.018
_refine_ls_hydrogen_treatment mixed
_refine_ls_matrix_type full
_refine_ls_number_parameters 398
_refine_ls_number_reflns 6562
_refine_ls_number_restraints 0
_refine_ls_restrained_S_all 1.018
_refine_ls_R_factor_all 0.0970
_refine_ls_R_factor_gt 0.0619
_refine_ls_shift/su_max 0.0001
_refine_ls_shift/su_mean 0.0001
_refine_ls_structure_factor_coef Fsqd
_refine_ls_weighting_details 'calc w=1/[\s^2^(Fo^2^)+(0.0935P)^2^+0.0000P] where P=(Fo^2^+2Fc^2^)/3'
_refine_ls_weighting_scheme calc
_refine_ls_wR_factor_gt 0.1562
_refine_ls_wR_factor_ref 0.1753
_reflns_number_gt 4386
_reflns_number_total 6562
_reflns_threshold_expression >2\s(I)
_cod_data_source_file c5dt03387j2.cif
_cod_data_source_block 5n
_cod_depositor_comments 'Adding full bibliography for 7037170--7037179.cif.'
_cod_original_sg_symbol_H-M P212121
_cod_database_code 7037176

loop_
_symmetry_equiv_pos_as_xyz
'x, y, z'
'-x+1/2, -y, z+1/2'
'x+1/2, -y+1/2, -z'
'-x, y+1/2, -z+1/2'

loop_
_atom_site_label
_atom_site_type_symbol
_atom_site_fract_x
_atom_site_fract_y
_atom_site_fract_z
_atom_site_U_iso_or_equiv
_atom_site_adp_type
_atom_site_occupancy
_atom_site_symmetry_multiplicity
_atom_site_calc_flag
_atom_site_refinement_flags
Zn1 Zn 0.79427(6) 0.04986(5) 0.36443(2) 0.04861(19) Uani 1 1 d .
N1 N 0.9970(4) 0.0518(4) 0.39124(16) 0.0496(10) Uani 1 1 d .
N2 N 0.6196(4) 0.1022(4) 0.32328(17) 0.0498(11) Uani 1 1 d .
N3 N 0.8423(4) 0.2276(4) 0.35397(17) 0.0504(11) Uani 1 1 d .
N4 N 0.6320(5) 0.0151(6) 0.4555(2) 0.0700(16) Uani 1 1 d .
N5 N 0.8808(6) -0.0848(6) 0.2878(3) 0.0754(17) Uani 1 1 d .
O1 O 0.7185(5) -0.0269(5) 0.4267(2) 0.0928(16) Uani 1 1 d .
O2 O 0.5846(6) -0.0251(6) 0.4927(2) 0.114(2) Uani 1 1 d .
O3 O 0.5890(7) 0.1124(5) 0.4436(3) 0.1062(19) Uani 1 1 d .
O4 O 0.8081(5) -0.1014(4) 0.32561(18) 0.0666(11) Uani 1 1 d .
O5 O 0.9165(5) 0.0146(5) 0.2794(2) 0.0843(15) Uani 1 1 d .
O6 O 0.9131(6) -0.1608(6) 0.2599(3) 0.116(2) Uani 1 1 d .
C1 C 1.0621(6) -0.0292(5) 0.4195(2) 0.0544(14) Uani 1 1 d .
C2 C 1.0001(7) -0.1345(6) 0.4262(3) 0.0736(19) Uani 1 1 d .
H2 H 0.9162 -0.1489 0.4112 0.088 Uiso 1 1 calc R
C3 C 1.0621(8) -0.2154(7) 0.4543(3) 0.090(2) Uani 1 1 d .
H3 H 1.0216 -0.2852 0.4576 0.108 Uiso 1 1 calc R
C4 C 1.1866(9) -0.1938(9) 0.4784(3) 0.095(3) Uani 1 1 d .
H4 H 1.2255 -0.2472 0.4995 0.114 Uiso 1 1 calc R
C5 C 1.2492(7) -0.0959(9) 0.4709(3) 0.080(2) Uani 1 1 d .
H5 H 1.3341 -0.0839 0.4854 0.096 Uiso 1 1 calc R
C6 C 1.1899(6) -0.0107(6) 0.4414(2) 0.0615(16) Uani 1 1 d .
C7 C 1.2525(6) 0.0896(7) 0.4317(3) 0.072(2) Uani 1 1 d .
H7 H 1.3373 0.1043 0.4459 0.087 Uiso 1 1 calc R
C8 C 1.1920(6) 0.1690(6) 0.4013(3) 0.0713(18) Uani 1 1 d .
H8 H 1.2367 0.2351 0.3933 0.086 Uiso 1 1 calc R
C9 C 1.0618(5) 0.1473(5) 0.3830(2) 0.0527(14) Uani 1 1 d .
C10 C 0.9932(6) 0.2325(5) 0.3511(3) 0.0644(17) Uani 1 1 d .
H10A H 1.0209 0.2221 0.3161 0.077 Uiso 1 1 calc R
H10B H 1.0232 0.3060 0.3616 0.077 Uiso 1 1 calc R
C11 C 0.7752(6) 0.2524(5) 0.3045(2) 0.0597(15) Uani 1 1 d .
H11A H 0.8313 0.2244 0.2771 0.072 Uiso 1 1 calc R
H11B H 0.7667 0.3326 0.3005 0.072 Uiso 1 1 calc R
C12 C 0.6367(6) 0.1999(6) 0.3016(2) 0.0589(16) Uani 1 1 d .
C13 C 0.5322(8) 0.2529(7) 0.2747(3) 0.076(2) Uani 1 1 d .
H13 H 0.5463 0.3233 0.2608 0.092 Uiso 1 1 calc R
C14 C 0.4117(8) 0.2017(8) 0.2690(3) 0.083(2) Uani 1 1 d .
H14 H 0.3423 0.2367 0.2511 0.099 Uiso 1 1 calc R
C15 C 0.3905(6) 0.0964(7) 0.2900(2) 0.0635(18) Uani 1 1 d .
C16 C 0.2647(6) 0.0363(9) 0.2867(3) 0.080(2) Uani 1 1 d .
H16 H 0.1922 0.0670 0.2688 0.096 Uiso 1 1 calc R
C17 C 0.2502(6) -0.0620(9) 0.3086(3) 0.079(2) Uani 1 1 d .
H17 H 0.1682 -0.1001 0.3053 0.095 Uiso 1 1 calc R
C18 C 0.3548(6) -0.1100(7) 0.3367(3) 0.074(2) Uani 1 1 d .
H18 H 0.3420 -0.1788 0.3522 0.089 Uiso 1 1 calc R
C19 C 0.4764(5) -0.0556(6) 0.3413(2) 0.0596(15) Uani 1 1 d .
H19 H 0.5467 -0.0884 0.3595 0.072 Uiso 1 1 calc R
C20 C 0.4964(5) 0.0497(6) 0.31859(19) 0.0516(13) Uani 1 1 d .
C21 C 0.7790(7) 0.2932(5) 0.3953(2) 0.0579(14) Uani 1 1 d .
H21 H 0.6895 0.2593 0.4010 0.070 Uiso 1 1 calc R
C22 C 0.8559(8) 0.2795(6) 0.4449(2) 0.080(2) Uani 1 1 d .
H22A H 0.8726 0.2016 0.4509 0.120 Uiso 1 1 calc R
H22B H 0.8027 0.3096 0.4721 0.120 Uiso 1 1 calc R
H22C H 0.9410 0.3185 0.4428 0.120 Uiso 1 1 calc R
C23 C 0.7517(8) 0.4164(6) 0.3850(3) 0.074(2) Uani 1 1 d .
C24 C 0.8447(11) 0.4839(6) 0.3596(4) 0.108(3) Uani 1 1 d .
H24 H 0.9230 0.4541 0.3452 0.129 Uiso 1 1 calc R
C25 C 0.8155(12) 0.6025(7) 0.3564(4) 0.113(3) Uani 1 1 d .
H25 H 0.8785 0.6489 0.3407 0.136 Uiso 1 1 calc R
C26 C 0.7050(13) 0.6464(7) 0.3746(3) 0.104(3) Uani 1 1 d .
H26 H 0.6912 0.7228 0.3712 0.125 Uiso 1 1 calc R
C27 C 0.6054(10) 0.5817(6) 0.3995(4) 0.093(3) Uani 1 1 d .
C28 C 0.4904(14) 0.6309(9) 0.4205(5) 0.122(4) Uani 1 1 d .
H28 H 0.4781 0.7077 0.4182 0.146 Uiso 1 1 calc R
C29 C 0.3965(16) 0.5676(11) 0.4442(4) 0.143(5) Uani 1 1 d .
H29 H 0.3202 0.6019 0.4580 0.172 Uiso 1 1 calc R
C30 C 0.4110(10) 0.4501(10) 0.4487(4) 0.120(3) Uani 1 1 d .
H30 H 0.3429 0.4070 0.4634 0.144 Uiso 1 1 calc R
C31 C 0.5289(9) 0.4014(7) 0.4306(3) 0.087(2) Uani 1 1 d .
H31 H 0.5431 0.3255 0.4359 0.104 Uiso 1 1 calc R
C32 C 0.6281(8) 0.4639(6) 0.4045(3) 0.0740(19) Uani 1 1 d .

loop_
_atom_site_aniso_label
_atom_site_aniso_U_11
_atom_site_aniso_U_22
_atom_site_aniso_U_33
_atom_site_aniso_U_23
_atom_site_aniso_U_13
_atom_site_aniso_U_12
Zn1 0.0434(3) 0.0428(3) 0.0596(3) 0.0018(3) -0.0009(3) 0.0017(3)
N1 0.040(2) 0.057(3) 0.052(2) -0.001(3) 0.0024(19) 0.000(2)
N2 0.048(2) 0.055(3) 0.046(2) 0.000(2) -0.004(2) 0.005(2)
N3 0.056(2) 0.044(3) 0.050(3) 0.004(2) -0.005(2) -0.0043(19)
N4 0.051(3) 0.080(4) 0.079(4) 0.017(3) -0.008(3) -0.001(3)
N5 0.052(3) 0.080(5) 0.094(4) -0.028(4) -0.007(3) -0.002(3)
O1 0.068(3) 0.123(5) 0.088(3) 0.020(3) 0.010(3) 0.010(3)
O2 0.097(4) 0.139(6) 0.106(4) 0.064(4) 0.039(3) 0.001(4)
O3 0.112(4) 0.091(5) 0.116(5) 0.013(4) 0.022(4) -0.005(4)
O4 0.060(2) 0.055(3) 0.085(3) -0.008(2) 0.010(3) 0.002(2)
O5 0.074(3) 0.094(5) 0.085(3) -0.012(3) 0.007(3) -0.009(3)
O6 0.104(4) 0.108(5) 0.136(5) -0.070(4) 0.014(4) 0.007(4)
C1 0.051(3) 0.060(4) 0.052(3) -0.005(3) -0.001(3) 0.015(3)
C2 0.061(4) 0.069(5) 0.090(5) 0.008(4) -0.010(4) 0.018(3)
C3 0.088(5) 0.080(6) 0.101(6) 0.026(5) 0.003(5) 0.030(4)
C4 0.080(5) 0.116(8) 0.089(5) 0.014(5) -0.003(5) 0.052(5)
C5 0.058(4) 0.118(7) 0.065(4) 0.003(4) -0.004(3) 0.030(4)
C6 0.047(3) 0.084(5) 0.053(3) -0.015(3) 0.001(3) 0.009(3)
C7 0.048(3) 0.100(6) 0.068(4) -0.028(4) -0.009(3) 0.010(3)
C8 0.055(3) 0.081(5) 0.078(4) -0.023(4) 0.007(4) -0.019(3)
C9 0.044(3) 0.057(4) 0.057(3) -0.004(3) 0.002(2) -0.010(3)
C10 0.058(3) 0.061(4) 0.074(4) -0.001(3) 0.006(3) -0.013(3)
C11 0.071(4) 0.051(4) 0.057(3) 0.010(3) 0.005(3) -0.003(3)
C12 0.065(3) 0.063(4) 0.049(3) 0.009(3) 0.007(3) 0.012(3)
C13 0.083(5) 0.078(5) 0.068(4) 0.022(4) -0.002(4) 0.016(4)
C14 0.068(4) 0.106(7) 0.074(5) 0.013(4) -0.009(4) 0.027(4)
C15 0.051(3) 0.094(5) 0.045(3) -0.003(3) 0.005(3) 0.014(3)
C16 0.051(3) 0.125(7) 0.064(4) -0.013(5) -0.010(3) 0.023(4)
C17 0.044(3) 0.121(8) 0.071(4) -0.033(5) 0.005(3) -0.008(4)
C18 0.059(4) 0.086(5) 0.078(4) -0.023(4) 0.008(3) -0.010(3)
C19 0.045(3) 0.070(4) 0.064(3) -0.011(4) 0.000(2) -0.002(3)
C20 0.047(3) 0.066(4) 0.042(3) -0.007(3) 0.000(2) 0.008(3)
C21 0.069(4) 0.043(3) 0.062(3) 0.003(3) 0.012(3) 0.001(3)
C22 0.119(6) 0.063(5) 0.058(4) -0.007(3) 0.000(4) 0.013(4)
C23 0.104(6) 0.045(4) 0.073(4) 0.006(3) -0.001(4) -0.009(3)
C24 0.132(7) 0.050(4) 0.141(8) -0.001(5) 0.009(7) -0.013(4)
C25 0.147(8) 0.053(5) 0.140(8) 0.027(6) 0.005(8) -0.023(5)
C26 0.151(8) 0.056(5) 0.106(6) 0.011(4) -0.012(7) 0.013(6)
C27 0.127(7) 0.046(4) 0.108(6) 0.001(4) -0.023(6) 0.010(5)
C28 0.169(11) 0.074(7) 0.122(8) -0.009(6) -0.006(8) 0.050(7)
C29 0.200(12) 0.117(10) 0.113(8) -0.009(7) 0.007(8) 0.095(10)
C30 0.127(7) 0.105(7) 0.128(7) -0.004(7) 0.038(6) 0.042(7)
C31 0.105(6) 0.061(5) 0.095(5) 0.005(4) 0.022(5) 0.024(4)
C32 0.102(5) 0.048(4) 0.072(4) -0.008(4) -0.016(4) 0.016(4)

loop_
_atom_type_symbol
_atom_type_description
_atom_type_scat_dispersion_real
_atom_type_scat_dispersion_imag
_atom_type_scat_source
C C 0.0033 0.0016 'International Tables Vol C Tables 4.2.6.8 and 6.1.1.4'
H H 0.0000 0.0000 'International Tables Vol C Tables 4.2.6.8 and 6.1.1.4'
N N 0.0061 0.0033 'International Tables Vol C Tables 4.2.6.8 and 6.1.1.4'
O O 0.0106 0.0060 'International Tables Vol C Tables 4.2.6.8 and 6.1.1.4'
Zn Zn 0.2839 1.4301 'International Tables Vol C Tables 4.2.6.8 and 6.1.1.4'

loop_
_geom_angle_atom_site_label_1
_geom_angle_atom_site_label_2
_geom_angle_atom_site_label_3
_geom_angle
O1 Zn1 O4 91.6(2)
O1 Zn1 N1 94.60(19)
O4 Zn1 N1 96.46(19)
O1 Zn1 N2 104.56(19)
O4 Zn1 N2 93.32(18)
N1 Zn1 N2 158.21(19)
O1 Zn1 N3 128.4(2)
O4 Zn1 N3 139.96(18)
N1 Zn1 N3 80.15(19)
N2 Zn1 N3 79.84(17)
C9 N1 C1 118.1(5)
C9 N1 Zn1 114.0(4)
C1 N1 Zn1 127.6(4)
C12 N2 C20 118.9(5)
C12 N2 Zn1 112.4(4)
C20 N2 Zn1 128.6(4)
C21 N3 C10 115.9(5)
C21 N3 C11 110.6(4)
C10 N3 C11 112.9(5)
C21 N3 Zn1 109.3(3)
C10 N3 Zn1 105.0(4)
C11 N3 Zn1 102.0(3)
O2 N4 O1 127.5(7)
O2 N4 O3 116.3(7)
O1 N4 O3 116.2(6)
O6 N5 O4 121.2(7)
O6 N5 O5 121.8(7)
O4 N5 O5 117.0(6)
N4 O1 Zn1 124.3(5)
N5 O4 Zn1 107.0(4)
N1 C1 C6 121.9(6)
N1 C1 C2 119.6(5)
C6 C1 C2 118.5(6)
C3 C2 C1 120.6(7)
C3 C2 H2 119.7
C1 C2 H2 119.7
C2 C3 C4 120.3(9)
C2 C3 H3 119.8
C4 C3 H3 119.8
C5 C4 C3 119.7(7)
C5 C4 H4 120.1
C3 C4 H4 120.2
C4 C5 C6 121.7(7)
C4 C5 H5 119.1
C6 C5 H5 119.1
C7 C6 C1 117.6(6)
C7 C6 C5 123.4(6)
C1 C6 C5 119.0(7)
C6 C7 C8 121.2(6)
C6 C7 H7 119.4
C8 C7 H7 119.4
C7 C8 C9 118.0(7)
C7 C8 H8 121.0
C9 C8 H8 121.0
N1 C9 C8 123.0(6)
N1 C9 C10 117.9(5)
C8 C9 C10 119.1(6)
C9 C10 N3 113.4(5)
C9 C10 H10A 108.9
N3 C10 H10A 108.9
C9 C10 H10B 108.9
N3 C10 H10B 108.9
H10A C10 H10B 107.7
N3 C11 C12 111.2(5)
N3 C11 H11A 109.4
C12 C11 H11A 109.4
N3 C11 H11B 109.4
C12 C11 H11B 109.4
H11A C11 H11B 108.0
N2 C12 C13 122.0(6)
N2 C12 C11 117.9(5)
C13 C12 C11 120.0(6)
C14 C13 C12 119.7(7)
C14 C13 H13 120.1
C12 C13 H13 120.1
C13 C14 C15 120.1(6)
C13 C14 H14 119.9
C15 C14 H14 119.9
C14 C15 C20 117.6(6)
C14 C15 C16 124.1(7)
C20 C15 C16 118.2(7)
C17 C16 C15 121.0(6)
C17 C16 H16 119.5
C15 C16 H16 119.5
C16 C17 C18 121.5(6)
C16 C17 H17 119.3
C18 C17 H17 119.3
C19 C18 C17 119.8(8)
C19 C18 H18 120.1
C17 C18 H18 120.1
C18 C19 C20 120.7(6)
C18 C19 H19 119.6
C20 C19 H19 119.6
N2 C20 C15 121.4(6)
N2 C20 C19 119.8(5)
C15 C20 C19 118.8(6)
N3 C21 C22 111.6(5)
N3 C21 C23 117.1(5)
C22 C21 C23 110.3(5)
N3 C21 H21 105.7
C22 C21 H21 105.7
C23 C21 H21 105.7
C21 C22 H22A 109.5
C21 C22 H22B 109.5
H22A C22 H22B 109.5
C21 C22 H22C 109.5
H22A C22 H22C 109.5
H22B C22 H22C 109.5
C24 C23 C32 119.8(7)
C24 C23 C21 122.3(7)
C32 C23 C21 117.8(6)
C23 C24 C25 117.8(10)
C23 C24 H24 121.1
C25 C24 H24 121.1
C26 C25 C24 122.7(10)
C26 C25 H25 118.6
C24 C25 H25 118.6
C25 C26 C27 122.0(8)
C25 C26 H26 119.0
C27 C26 H26 119.0
C28 C27 C26 121.1(9)
C28 C27 C32 120.4(10)
C26 C27 C32 118.4(9)
C29 C28 C27 120.3(10)
C29 C28 H28 119.9
C27 C28 H28 119.9
C28 C29 C30 121.8(10)
C28 C29 H29 119.1
C30 C29 H29 119.1
C31 C30 C29 118.3(11)
C31 C30 H30 120.9
C29 C30 H30 120.9
C30 C31 C32 121.7(8)
C30 C31 H31 119.2
C32 C31 H31 119.2
C31 C32 C27 117.4(7)
C31 C32 C23 123.4(7)
C27 C32 C23 119.1(8)

loop_
_geom_bond_atom_site_label_1
_geom_bond_atom_site_label_2
_geom_bond_distance
Zn1 O1 2.025(5)
Zn1 O4 2.086(4)
Zn1 N1 2.114(4)
Zn1 N2 2.126(4)
Zn1 N3 2.198(4)
N1 C9 1.328(7)
N1 C1 1.382(7)
N2 C12 1.313(7)
N2 C20 1.370(7)
N3 C21 1.482(7)
N3 C10 1.486(7)
N3 C11 1.492(7)
N4 O2 1.187(7)
N4 O1 1.247(8)
N4 O3 1.279(8)
N5 O6 1.214(7)
N5 O4 1.243(8)
N5 O5 1.261(8)
C1 C6 1.400(8)
C1 C2 1.412(9)
C2 C3 1.365(10)
C2 H2 0.9300
C3 C4 1.403(12)
C3 H3 0.9300
C4 C5 1.339(12)
C4 H4 0.9300
C5 C6 1.410(10)
C5 H5 0.9300
C6 C7 1.375(10)
C7 C8 1.379(10)
C7 H7 0.9300
C8 C9 1.392(8)
C8 H8 0.9300
C9 C10 1.485(9)
C10 H10A 0.9700
C10 H10B 0.9700
C11 C12 1.501(8)
C11 H11A 0.9700
C11 H11B 0.9700
C12 C13 1.402(9)
C13 C14 1.342(10)
C13 H13 0.9300
C14 C15 1.394(10)
C14 H14 0.9300
C15 C20 1.403(8)
C15 C16 1.433(10)
C16 C17 1.320(11)
C16 H16 0.9300
C17 C18 1.391(10)
C17 H17 0.9300
C18 C19 1.367(8)
C18 H18 0.9300
C19 C20 1.410(9)
C19 H19 0.9300
C21 C22 1.519(9)
C21 C23 1.525(8)
C21 H21 0.9800
C22 H22A 0.9600
C22 H22B 0.9600
C22 H22C 0.9600
C23 C24 1.391(11)
C23 C32 1.438(10)
C24 C25 1.451(12)
C24 H24 0.9300
C25 C26 1.298(14)
C25 H25 0.9300
C26 C27 1.411(13)
C26 H26 0.9300
C27 C28 1.390(14)
C27 C32 1.435(10)
C28 C29 1.348(16)
C28 H28 0.9300
C29 C30 1.420(15)
C29 H29 0.9300
C30 C31 1.382(11)
C30 H30 0.9300
C31 C32 1.410(11)
C31 H31 0.9300

loop_
_geom_torsion_atom_site_label_1
_geom_torsion_atom_site_label_2
_geom_torsion_atom_site_label_3
_geom_torsion_atom_site_label_4
_geom_torsion
O1 Zn1 N1 C9 -137.2(4)
O4 Zn1 N1 C9 130.6(4)
N2 Zn1 N1 C9 14.5(7)
N3 Zn1 N1 C9 -9.1(4)
O1 Zn1 N1 C1 36.4(5)
O4 Zn1 N1 C1 -55.8(5)
N2 Zn1 N1 C1 -171.9(4)
N3 Zn1 N1 C1 164.5(5)
O1 Zn1 N2 C12 142.4(4)
O4 Zn1 N2 C12 -125.0(4)
N1 Zn1 N2 C12 -8.4(7)
N3 Zn1 N2 C12 15.2(4)
O1 Zn1 N2 C20 -35.3(5)
O4 Zn1 N2 C20 57.2(5)
N1 Zn1 N2 C20 173.9(5)
N3 Zn1 N2 C20 -162.5(5)
O1 Zn1 N3 C21 -14.4(4)
O4 Zn1 N3 C21 169.2(3)
N1 Zn1 N3 C21 -102.4(4)
N2 Zn1 N3 C21 86.2(4)
O1 Zn1 N3 C10 110.6(4)
O4 Zn1 N3 C10 -65.8(5)
N1 Zn1 N3 C10 22.5(4)
N2 Zn1 N3 C10 -148.8(4)
O1 Zn1 N3 C11 -131.5(4)
O4 Zn1 N3 C11 52.1(4)
N1 Zn1 N3 C11 140.4(4)
N2 Zn1 N3 C11 -30.9(3)
O2 N4 O1 Zn1 -179.4(6)
O3 N4 O1 Zn1 1.0(8)
O4 Zn1 O1 N4 -145.3(5)
N1 Zn1 O1 N4 118.1(5)
N2 Zn1 O1 N4 -51.4(5)
N3 Zn1 O1 N4 37.0(6)
O6 N5 O4 Zn1 175.4(6)
O5 N5 O4 Zn1 -6.2(7)
O1 Zn1 O4 N5 -165.9(4)
N1 Zn1 O4 N5 -71.1(4)
N2 Zn1 O4 N5 89.4(4)
N3 Zn1 O4 N5 11.3(5)
C9 N1 C1 C6 3.2(8)
Zn1 N1 C1 C6 -170.2(4)
C9 N1 C1 C2 -175.7(6)
Zn1 N1 C1 C2 10.9(8)
N1 C1 C2 C3 -179.5(6)
C6 C1 C2 C3 1.6(10)
C1 C2 C3 C4 1.9(12)
C2 C3 C4 C5 -4.5(12)
C3 C4 C5 C6 3.5(12)
N1 C1 C6 C7 -3.2(8)
C2 C1 C6 C7 175.7(6)
N1 C1 C6 C5 178.5(5)
C2 C1 C6 C5 -2.5(9)
C4 C5 C6 C7 -178.2(7)
C4 C5 C6 C1 0.0(10)
C1 C6 C7 C8 -0.3(9)
C5 C6 C7 C8 177.9(6)
C6 C7 C8 C9 3.6(9)
C1 N1 C9 C8 0.3(8)
Zn1 N1 C9 C8 174.6(5)
C1 N1 C9 C10 178.0(5)
Zn1 N1 C9 C10 -7.8(7)
C7 C8 C9 N1 -3.7(9)
C7 C8 C9 C10 178.7(6)
N1 C9 C10 N3 29.4(8)
C8 C9 C10 N3 -152.8(5)
C21 N3 C10 C9 87.5(6)
C11 N3 C10 C9 -143.5(5)
Zn1 N3 C10 C9 -33.2(6)
C21 N3 C11 C12 -73.4(6)
C10 N3 C11 C12 154.9(5)
Zn1 N3 C11 C12 42.7(5)
C20 N2 C12 C13 1.2(9)
Zn1 N2 C12 C13 -176.8(5)
C20 N2 C12 C11 -176.2(5)
Zn1 N2 C12 C11 5.8(7)
N3 C11 C12 N2 -35.5(8)
N3 C11 C12 C13 147.0(6)
N2 C12 C13 C14 -2.3(11)
C11 C12 C13 C14 175.0(6)
C12 C13 C14 C15 0.2(11)
C13 C14 C15 C20 2.9(10)
C13 C14 C15 C16 178.8(7)
C14 C15 C16 C17 -178.0(7)
C20 C15 C16 C17 -2.2(10)
C15 C16 C17 C18 1.5(11)
C16 C17 C18 C19 -0.9(10)
C17 C18 C19 C20 1.1(10)
C12 N2 C20 C15 2.0(8)
Zn1 N2 C20 C15 179.6(4)
C12 N2 C20 C19 179.5(5)
Zn1 N2 C20 C19 -2.9(7)
C14 C15 C20 N2 -4.0(9)
C16 C15 C20 N2 179.8(5)
C14 C15 C20 C19 178.4(6)
C16 C15 C20 C19 2.3(8)
C18 C19 C20 N2 -179.4(5)
C18 C19 C20 C15 -1.8(9)
C10 N3 C21 C22 -43.4(7)
C11 N3 C21 C22 -173.5(5)
Zn1 N3 C21 C22 75.0(6)
C10 N3 C21 C23 85.0(7)
C11 N3 C21 C23 -45.1(7)
Zn1 N3 C21 C23 -156.7(5)
N3 C21 C23 C24 -41.5(10)
C22 C21 C23 C24 87.5(9)
N3 C21 C23 C32 141.6(6)
C22 C21 C23 C32 -89.5(7)
C32 C23 C24 C25 3.3(14)
C21 C23 C24 C25 -173.6(8)
C23 C24 C25 C26 -2.3(17)
C24 C25 C26 C27 0.6(18)
C25 C26 C27 C28 177.4(10)
C25 C26 C27 C32 0.0(15)
C26 C27 C28 C29 -179.8(11)
C32 C27 C28 C29 -2.5(16)
C27 C28 C29 C30 0.0(19)
C28 C29 C30 C31 3.9(18)
C29 C30 C31 C32 -5.4(15)
C30 C31 C32 C27 3.1(12)
C30 C31 C32 C23 -179.7(8)
C28 C27 C32 C31 0.9(12)
C26 C27 C32 C31 178.3(8)
C28 C27 C32 C23 -176.4(8)
C26 C27 C32 C23 1.0(11)
C24 C23 C32 C31 -179.9(8)
C21 C23 C32 C31 -2.9(10)
C24 C23 C32 C27 -2.7(11)
C21 C23 C32 C27 174.3(7)
